data_7708617
loop_
_publ_author_name
'Liu, Jian-Jun'
'Fu, Jia-Jia'
'Liu, Teng'
'He, Chixian'
'Cheng, Feixiang'

_publ_section_title
;
 Photochromism and photoswitchable luminescence in a Zn7 cluster-based
 metal-organic framework with organic guest
;
_journal_name_full 'Dalton Transactions'
_journal_paper_doi 10.1039/D1DT03213E
_journal_year 2021
_chemical_formula_sum 'C72 H50 N2 O30 Zn7'
_chemical_formula_weight 1880.73
_space_group_crystal_system triclinic
_space_group_IT_number 2
_space_group_name_Hall '-P 1'
_space_group_name_H-M_alt 'P -1'
_atom_sites_solution_hydrogens mixed
_audit_creation_method SHELXL-2014/7
_audit_update_record
;
2021-09-17 deposited with the CCDC.	2021-10-27 downloaded from the CCDC.
;
_cell_angle_alpha 92.6710(10)
_cell_angle_beta 107.6110(10)
_cell_angle_gamma 93.6710(10)
_cell_formula_units_Z 1
_cell_length_a 12.1185(10)
_cell_length_b 13.4888(11)
_cell_length_c 13.8929(12)
_cell_measurement_reflns_used 13159
_cell_measurement_temperature 100(2)
_cell_measurement_theta_max 27.63
_cell_measurement_theta_min 3.52
_cell_volume 2154.9(3)
_computing_cell_refinement 'Bruker SMART'
_computing_data_collection 'Bruker SMART'
_computing_data_reduction 'Bruker SMART'
_computing_structure_refinement 'SHELXL-2014/7 (Sheldrick, 2014)'
_computing_structure_solution 'SHELXS-97 (Sheldrick, 1990)'
_diffrn_ambient_temperature 100(2)
_diffrn_measured_fraction_theta_full 0.992
_diffrn_measured_fraction_theta_max 0.941
_diffrn_measurement_device_type 'CCD area detector'
_diffrn_measurement_method 'phi and omega scans'
_diffrn_radiation_type MoK\a
_diffrn_radiation_wavelength 0.71073
_diffrn_reflns_av_R_equivalents 0.0163
_diffrn_reflns_av_unetI/netI 0.0365
_diffrn_reflns_Laue_measured_fraction_full 0.992
_diffrn_reflns_Laue_measured_fraction_max 0.941
_diffrn_reflns_limit_h_max 14
_diffrn_reflns_limit_h_min -15
_diffrn_reflns_limit_k_max 15
_diffrn_reflns_limit_k_min -17
_diffrn_reflns_limit_l_max 18
_diffrn_reflns_limit_l_min -17
_diffrn_reflns_number 13153
_diffrn_reflns_point_group_measured_fraction_full 0.992
_diffrn_reflns_point_group_measured_fraction_max 0.941
_diffrn_reflns_theta_full 25.242
_diffrn_reflns_theta_max 27.633
_diffrn_reflns_theta_min 2.500
_exptl_absorpt_coefficient_mu 1.990
_exptl_absorpt_correction_T_max 1.0000
_exptl_absorpt_correction_T_min 0.9562
_exptl_absorpt_correction_type multi-scan
_exptl_absorpt_process_details '(SADABS; Bruker, 2004)'
_exptl_crystal_colour yellow
_exptl_crystal_density_diffrn 1.449
_exptl_crystal_description block
_exptl_crystal_F_000 946
_exptl_crystal_size_max 0.25
_exptl_crystal_size_mid 0.20
_exptl_crystal_size_min 0.06
_refine_diff_density_max 0.762
_refine_diff_density_min -0.631
_refine_diff_density_rms 0.083
_refine_ls_extinction_method none
_refine_ls_goodness_of_fit_ref 1.015
_refine_ls_hydrogen_treatment mixed
_refine_ls_matrix_type full
_refine_ls_number_parameters 508
_refine_ls_number_reflns 9445
_refine_ls_number_restraints 2
_refine_ls_restrained_S_all 1.015
_refine_ls_R_factor_all 0.0390
_refine_ls_R_factor_gt 0.0304
_refine_ls_shift/su_max 0.001
_refine_ls_shift/su_mean 0.000
_refine_ls_structure_factor_coef Fsqd
_refine_ls_weighting_details 'w=1/[\s^2^(Fo^2^)+(0.0383P)^2^+1.9151P] where P=(Fo^2^+2Fc^2^)/3'
_refine_ls_weighting_scheme calc
_refine_ls_wR_factor_gt 0.0760
_refine_ls_wR_factor_ref 0.0793
_reflns_Friedel_coverage 0.000
_reflns_number_gt 7955
_reflns_number_total 9445
_reflns_threshold_expression 'I > 2\s(I)'
_cod_data_source_file d1dt03213e2.cif
_cod_data_source_block compound1
_cod_database_code 7708617
_shelx_shelxl_version_number 2014/7
_shelx_space_group_comment
;
The symmetry employed for this shelxl refinement is uniquely defined
by the following loop, which should always be used as a source of
symmetry information in preference to the above space-group names.
They are only intended as comments.
;

loop_
_space_group_symop_operation_xyz
'x, y, z'
'-x, -y, -z'

loop_
_atom_site_label
_atom_site_type_symbol
_atom_site_fract_x
_atom_site_fract_y
_atom_site_fract_z
_atom_site_U_iso_or_equiv
_atom_site_adp_type
_atom_site_occupancy
_atom_site_site_symmetry_order
_atom_site_calc_flag
_atom_site_refinement_flags_posn
_atom_site_refinement_flags_adp
_atom_site_refinement_flags_occupancy
_atom_site_disorder_assembly
_atom_site_disorder_group
Zn2 Zn 0.00771(2) -0.00329(2) 0.27746(2) 0.00738(7) Uani 1 1 d . . . . .
Zn1 Zn 0.0000 0.0000 0.5000 0.00889(9) Uani 1 2 d S . P . .
Zn3 Zn 0.15828(2) 0.18315(2) 0.42846(2) 0.00794(7) Uani 1 1 d . . . . .
Zn4 Zn 0.87961(2) 0.19542(2) 0.61903(2) 0.00794(7) Uani 1 1 d . . . . .
O1 O 0.01415(14) 0.09941(12) 0.39904(12) 0.0077(3) Uani 1 1 d D . . . .
H1A H -0.0424(17) 0.1355(18) 0.390(2) 0.012 Uiso 1 1 d D U . . .
O11 O 0.99362(14) 0.10369(12) 0.61122(12) 0.0083(3) Uani 1 1 d D . . . .
H11A H 1.0547(15) 0.1416(17) 0.620(2) 0.012 Uiso 1 1 d D U . . .
O4 O 0.29791(14) 0.12693(13) 0.51090(13) 0.0119(3) Uani 1 1 d . . . . .
O3 O 0.16028(15) 0.22759(13) 0.29609(12) 0.0124(4) Uani 1 1 d . . . . .
O5 O 0.19517(14) 0.01700(13) 0.57376(12) 0.0113(3) Uani 1 1 d . . . . .
O2 O 0.03089(15) 0.11079(12) 0.19281(12) 0.0120(3) Uani 1 1 d . . . . .
O12 O 0.86865(15) 0.32148(13) 0.55242(13) 0.0144(4) Uani 1 1 d . . . . .
O15 O 0.83348(15) 0.74252(13) 0.35891(13) 0.0142(4) Uani 1 1 d . . . . .
O10 O -0.05017(15) 0.25400(13) -0.23760(12) 0.0130(4) Uani 1 1 d . . . . .
O8 O 0.80752(14) 0.00079(13) 0.67686(14) 0.0148(4) Uani 1 1 d . . . . .
O14 O 0.84799(15) 0.68301(13) 0.50943(13) 0.0138(4) Uani 1 1 d . . . . .
O13 O 0.84686(15) 0.21985(13) 0.41569(14) 0.0160(4) Uani 1 1 d . . . . .
O6 O -0.17625(15) -0.00638(14) 0.22838(14) 0.0172(4) Uani 1 1 d . . . . .
O9 O 0.00305(16) 0.11122(13) -0.16575(13) 0.0160(4) Uani 1 1 d . . . . .
O7 O 0.72482(14) 0.13693(13) 0.61349(13) 0.0130(4) Uani 1 1 d . . . . .
N1 N 0.51935(19) 0.65763(17) 0.46852(18) 0.0192(5) Uani 1 1 d . . . . .
C17 C 0.8623(2) 0.30440(18) 0.45903(19) 0.0119(5) Uani 1 1 d . . . . .
C1 C 0.0940(2) 0.19140(18) 0.21088(17) 0.0098(5) Uani 1 1 d . . . . .
C24 C 0.8458(2) 0.67276(18) 0.41680(18) 0.0108(5) Uani 1 1 d . . . . .
C8 C -0.0065(2) 0.20326(18) -0.16286(18) 0.0115(5) Uani 1 1 d . . . . .
C22 C 0.8600(2) 0.57025(18) 0.37871(18) 0.0109(5) Uani 1 1 d . . . . .
C18 C 0.8709(2) 0.39383(18) 0.40040(18) 0.0107(5) Uani 1 1 d . . . . .
C23 C 0.8577(2) 0.48889(18) 0.43668(18) 0.0106(5) Uani 1 1 d . . . . .
H23 H 0.8469 0.4984 0.5013 0.013 Uiso 1 1 calc R U . . .
C4 C 0.0356(2) 0.25802(18) -0.06001(18) 0.0105(5) Uani 1 1 d . . . . .
C3 C 0.0522(2) 0.20357(18) 0.02488(18) 0.0102(5) Uani 1 1 d . . . . .
H3 H 0.0391 0.1330 0.0170 0.012 Uiso 1 1 calc R U . . .
C2 C 0.0880(2) 0.25183(18) 0.12182(18) 0.0107(5) Uani 1 1 d . . . . .
C19 C 0.8913(2) 0.38034(19) 0.30720(19) 0.0155(5) Uani 1 1 d . . . . .
H19 H 0.9015 0.3158 0.2826 0.019 Uiso 1 1 calc R U . . .
C7 C 0.1112(2) 0.35488(19) 0.13313(18) 0.0137(5) Uani 1 1 d . . . . .
H7 H 0.1378 0.3878 0.1989 0.016 Uiso 1 1 calc R U . . .
C9 C 0.2883(2) 0.05462(18) 0.56415(17) 0.0101(5) Uani 1 1 d . . . . .
C5 C 0.0556(2) 0.36171(18) -0.04813(18) 0.0132(5) Uani 1 1 d . . . . .
H5 H 0.0420 0.3995 -0.1060 0.016 Uiso 1 1 calc R U . . .
C10 C 0.4001(2) 0.01142(18) 0.61927(17) 0.0096(5) Uani 1 1 d . . . . .
C21 C 0.8789(2) 0.55603(19) 0.28498(19) 0.0158(5) Uani 1 1 d . . . . .
H21 H 0.8797 0.6109 0.2447 0.019 Uiso 1 1 calc R U . . .
C6 C 0.0956(2) 0.40967(19) 0.04858(19) 0.0172(5) Uani 1 1 d . . . . .
H6 H 0.1122 0.4799 0.0566 0.021 Uiso 1 1 calc R U . . .
C15 C 0.5055(2) 0.05156(18) 0.61081(17) 0.0099(5) Uani 1 1 d . . . . .
H15 H 0.5071 0.1079 0.5725 0.012 Uiso 1 1 calc R U . . .
C16 C 0.7222(2) 0.05131(18) 0.64904(17) 0.0103(5) Uani 1 1 d . . . . .
C29 C 0.5138(2) 0.6073(2) 0.6597(2) 0.0185(6) Uani 1 1 d . . . . .
C20 C 0.8964(2) 0.4618(2) 0.2503(2) 0.0196(6) Uani 1 1 d . . . . .
H20 H 0.9120 0.4530 0.1876 0.024 Uiso 1 1 calc R U . . .
C26 C 0.6045(2) 0.6068(2) 0.5271(2) 0.0223(6) Uani 1 1 d . . . . .
H26 H 0.6660 0.5885 0.5026 0.027 Uiso 1 1 calc R U . . .
C14 C 0.6083(2) 0.00945(18) 0.65830(18) 0.0101(5) Uani 1 1 d . . . . .
C31 C 0.5096(2) 0.5782(2) 0.7596(2) 0.0197(6) Uani 1 1 d . . . . .
C28 C 0.6032(2) 0.5816(2) 0.6208(2) 0.0230(6) Uani 1 1 d . . . . .
H28 H 0.6641 0.5459 0.6605 0.028 Uiso 1 1 calc R U . . .
C11 C 0.3977(2) -0.07126(19) 0.67581(19) 0.0139(5) Uani 1 1 d . . . . .
H11 H 0.3260 -0.0995 0.6810 0.017 Uiso 1 1 calc R U . . .
C34 C 0.5017(2) 0.5163(2) 0.9502(2) 0.0209(6) Uani 1 1 d . . . . .
C13 C 0.6056(2) -0.07303(19) 0.71472(19) 0.0145(5) Uani 1 1 d . . . . .
H13 H 0.6753 -0.1026 0.7465 0.017 Uiso 1 1 calc R U . . .
C12 C 0.5011(2) -0.11193(19) 0.7245(2) 0.0159(5) Uani 1 1 d . . . . .
H12 H 0.5000 -0.1668 0.7647 0.019 Uiso 1 1 calc R U . . .
C30 C 0.4287(2) 0.6614(2) 0.5969(2) 0.0233(6) Uani 1 1 d . . . . .
H30 H 0.3671 0.6822 0.6201 0.028 Uiso 1 1 calc R U . . .
C25 C 0.4325(2) 0.6851(2) 0.5026(2) 0.0239(6) Uani 1 1 d . . . . .
H25 H 0.3733 0.7212 0.4613 0.029 Uiso 1 1 calc R U . . .
C27 C 0.5234(3) 0.6831(2) 0.3669(2) 0.0235(6) Uani 1 1 d . . . . .
H27A H 0.5921 0.6575 0.3546 0.035 Uiso 1 1 calc R U . . .
H27B H 0.4532 0.6531 0.3153 0.035 Uiso 1 1 calc R U . . .
H27C H 0.5274 0.7556 0.3637 0.035 Uiso 1 1 calc R U . . .
C35 C 0.5943(3) 0.5028(3) 0.9152(3) 0.0406(9) Uani 1 1 d . . . . .
H35 H 0.6582 0.4714 0.9564 0.049 Uiso 1 1 calc R U . . .
C36 C 0.5989(3) 0.5324(3) 0.8233(3) 0.0389(9) Uani 1 1 d . . . . .
H36 H 0.6656 0.5211 0.8032 0.047 Uiso 1 1 calc R U . . .
C32 C 0.4150(3) 0.5898(4) 0.7930(3) 0.0704(17) Uani 1 1 d . . . . .
H32 H 0.3499 0.6190 0.7508 0.084 Uiso 1 1 calc R U . . .
C33 C 0.4116(3) 0.5601(4) 0.8861(3) 0.0726(17) Uani 1 1 d . . . . .
H33 H 0.3447 0.5704 0.9062 0.087 Uiso 1 1 calc R U . . .

loop_
_atom_site_aniso_label
_atom_site_aniso_U_11
_atom_site_aniso_U_22
_atom_site_aniso_U_33
_atom_site_aniso_U_23
_atom_site_aniso_U_13
_atom_site_aniso_U_12
Zn2 0.00933(13) 0.00641(13) 0.00683(13) 0.00106(10) 0.00322(10) -0.00026(10)
Zn1 0.01357(19) 0.00710(19) 0.00772(18) 0.00120(14) 0.00580(15) 0.00039(15)
Zn3 0.00915(13) 0.00725(14) 0.00710(13) 0.00162(10) 0.00215(10) -0.00082(10)
Zn4 0.00861(13) 0.00732(14) 0.00863(13) 0.00215(10) 0.00345(10) 0.00105(10)
O1 0.0078(8) 0.0075(8) 0.0081(8) 0.0011(6) 0.0027(6) 0.0013(6)
O11 0.0091(8) 0.0074(8) 0.0092(8) 0.0004(6) 0.0043(6) -0.0010(6)
O4 0.0094(8) 0.0127(9) 0.0134(8) 0.0044(7) 0.0029(7) 0.0000(7)
O3 0.0170(9) 0.0117(9) 0.0081(8) 0.0020(7) 0.0035(7) -0.0015(7)
O5 0.0070(8) 0.0141(9) 0.0132(8) 0.0021(7) 0.0035(7) -0.0003(7)
O2 0.0153(9) 0.0099(9) 0.0107(8) 0.0030(7) 0.0038(7) -0.0005(7)
O12 0.0188(9) 0.0107(9) 0.0142(9) 0.0055(7) 0.0050(7) 0.0024(7)
O15 0.0174(9) 0.0081(9) 0.0170(9) 0.0031(7) 0.0054(7) -0.0014(7)
O10 0.0174(9) 0.0131(9) 0.0079(8) 0.0008(7) 0.0027(7) 0.0019(7)
O8 0.0088(8) 0.0137(9) 0.0235(10) 0.0053(7) 0.0066(7) 0.0026(7)
O14 0.0207(9) 0.0090(9) 0.0122(8) -0.0001(7) 0.0061(7) -0.0001(7)
O13 0.0152(9) 0.0082(9) 0.0247(10) 0.0008(7) 0.0062(8) 0.0011(7)
O6 0.0107(9) 0.0199(10) 0.0205(9) 0.0056(8) 0.0038(7) -0.0002(7)
O9 0.0294(10) 0.0091(9) 0.0100(8) -0.0002(7) 0.0072(8) 0.0001(7)
O7 0.0092(8) 0.0123(9) 0.0183(9) 0.0055(7) 0.0047(7) 0.0003(7)
N1 0.0148(11) 0.0140(11) 0.0259(12) -0.0020(9) 0.0037(9) -0.0061(9)
C17 0.0061(11) 0.0107(12) 0.0186(13) 0.0031(10) 0.0030(9) 0.0006(9)
C1 0.0115(11) 0.0107(12) 0.0089(11) 0.0020(9) 0.0049(9) 0.0026(9)
C24 0.0086(11) 0.0100(12) 0.0145(12) 0.0020(9) 0.0049(9) -0.0016(9)
C8 0.0123(12) 0.0132(12) 0.0114(12) 0.0018(9) 0.0075(9) -0.0015(9)
C22 0.0112(11) 0.0100(12) 0.0116(11) 0.0002(9) 0.0044(9) -0.0021(9)
C18 0.0090(11) 0.0100(12) 0.0128(12) 0.0020(9) 0.0029(9) 0.0003(9)
C23 0.0095(11) 0.0121(12) 0.0104(11) 0.0027(9) 0.0032(9) 0.0009(9)
C4 0.0105(11) 0.0108(12) 0.0107(11) 0.0026(9) 0.0038(9) 0.0003(9)
C3 0.0126(11) 0.0067(11) 0.0121(11) 0.0009(9) 0.0050(9) 0.0002(9)
C2 0.0120(11) 0.0116(12) 0.0091(11) 0.0016(9) 0.0040(9) 0.0005(9)
C19 0.0202(13) 0.0111(12) 0.0182(13) -0.0007(10) 0.0105(11) 0.0014(10)
C7 0.0194(13) 0.0120(12) 0.0094(11) -0.0007(9) 0.0044(10) -0.0007(10)
C9 0.0117(11) 0.0088(12) 0.0099(11) -0.0025(9) 0.0043(9) 0.0001(9)
C5 0.0221(13) 0.0110(12) 0.0084(11) 0.0048(9) 0.0067(10) 0.0022(10)
C10 0.0085(11) 0.0099(12) 0.0100(11) 0.0010(9) 0.0021(9) 0.0012(9)
C21 0.0231(14) 0.0114(13) 0.0160(13) 0.0038(10) 0.0109(11) -0.0017(10)
C6 0.0272(14) 0.0089(12) 0.0153(13) 0.0010(10) 0.0066(11) -0.0002(10)
C15 0.0119(11) 0.0087(12) 0.0093(11) 0.0004(9) 0.0038(9) -0.0009(9)
C16 0.0098(11) 0.0116(12) 0.0082(11) -0.0023(9) 0.0017(9) -0.0010(9)
C29 0.0115(12) 0.0170(14) 0.0250(14) -0.0045(11) 0.0042(10) -0.0027(10)
C20 0.0284(15) 0.0162(14) 0.0199(13) -0.0006(11) 0.0167(12) -0.0008(11)
C26 0.0118(13) 0.0236(15) 0.0309(16) -0.0013(12) 0.0067(11) -0.0012(11)
C14 0.0100(11) 0.0101(12) 0.0106(11) -0.0006(9) 0.0041(9) 0.0004(9)
C31 0.0117(12) 0.0220(15) 0.0231(14) -0.0062(11) 0.0032(11) 0.0003(11)
C28 0.0137(13) 0.0252(16) 0.0284(15) 0.0001(12) 0.0038(11) 0.0029(11)
C11 0.0105(12) 0.0132(13) 0.0187(13) 0.0042(10) 0.0055(10) -0.0011(9)
C34 0.0155(13) 0.0248(15) 0.0217(14) -0.0028(12) 0.0056(11) 0.0003(11)
C13 0.0107(12) 0.0142(13) 0.0182(13) 0.0049(10) 0.0033(10) 0.0023(10)
C12 0.0132(12) 0.0142(13) 0.0210(13) 0.0087(10) 0.0050(10) 0.0009(10)
C30 0.0176(14) 0.0232(15) 0.0296(16) -0.0003(12) 0.0078(12) 0.0039(11)
C25 0.0160(13) 0.0202(15) 0.0341(16) 0.0008(12) 0.0053(12) 0.0042(11)
C27 0.0229(15) 0.0179(14) 0.0279(15) 0.0015(12) 0.0063(12) -0.0040(11)
C35 0.0338(19) 0.055(2) 0.045(2) 0.0266(18) 0.0217(16) 0.0316(17)
C36 0.0320(18) 0.053(2) 0.046(2) 0.0238(18) 0.0258(16) 0.0272(17)
C32 0.030(2) 0.160(5) 0.036(2) 0.042(3) 0.0182(17) 0.054(3)
C33 0.028(2) 0.170(5) 0.036(2) 0.043(3) 0.0204(17) 0.052(3)

loop_
_atom_type_symbol
_atom_type_description
_atom_type_scat_dispersion_real
_atom_type_scat_dispersion_imag
_atom_type_scat_source
C C 0.0033 0.0016 'International Tables Vol C Tables 4.2.6.8 and 6.1.1.4'
H H 0.0000 0.0000 'International Tables Vol C Tables 4.2.6.8 and 6.1.1.4'
O O 0.0106 0.0060 'International Tables Vol C Tables 4.2.6.8 and 6.1.1.4'
N N 0.0061 0.0033 'International Tables Vol C Tables 4.2.6.8 and 6.1.1.4'
Zn Zn 0.2839 1.4301 'International Tables Vol C Tables 4.2.6.8 and 6.1.1.4'

loop_
_geom_angle_atom_site_label_1
_geom_angle_atom_site_label_2
_geom_angle_atom_site_label_3
_geom_angle
_geom_angle_site_symmetry_1
_geom_angle_site_symmetry_3
_geom_angle_publ_flag
O2 Zn2 O9 94.07(7) . 2 ?
O2 Zn2 O11 168.76(7) . 2_656 ?
O9 Zn2 O11 95.04(7) 2 2_656 ?
O2 Zn2 O1 90.35(6) . . ?
O9 Zn2 O1 175.49(7) 2 . ?
O11 Zn2 O1 80.67(6) 2_656 . ?
O2 Zn2 O6 94.74(7) . . ?
O9 Zn2 O6 88.96(7) 2 . ?
O11 Zn2 O6 91.99(7) 2_656 . ?
O1 Zn2 O6 89.78(7) . . ?
O2 Zn2 O8 84.55(7) . 2_656 ?
O9 Zn2 O8 89.93(7) 2 2_656 ?
O11 Zn2 O8 88.89(6) 2_656 2_656 ?
O1 Zn2 O8 91.38(7) . 2_656 ?
O6 Zn2 O8 178.64(7) . 2_656 ?
O2 Zn2 Zn1 130.23(5) . . ?
O9 Zn2 Zn1 135.69(5) 2 . ?
O11 Zn2 Zn1 40.89(4) 2_656 . ?
O1 Zn2 Zn1 39.93(4) . . ?
O6 Zn2 Zn1 88.46(5) . . ?
O8 Zn2 Zn1 92.88(5) 2_656 . ?
O1 Zn1 O1 180.0 2_556 . ?
O1 Zn1 O11 95.96(6) 2_556 2_656 ?
O1 Zn1 O11 84.04(6) . 2_656 ?
O1 Zn1 O11 84.04(6) 2_556 1_455 ?
O1 Zn1 O11 95.96(6) . 1_455 ?
O11 Zn1 O11 180.0 2_656 1_455 ?
O1 Zn1 O5 89.64(6) 2_556 . ?
O1 Zn1 O5 90.35(6) . . ?
O11 Zn1 O5 94.25(6) 2_656 . ?
O11 Zn1 O5 85.75(6) 1_455 . ?
O1 Zn1 O5 90.35(6) 2_556 2_556 ?
O1 Zn1 O5 89.65(6) . 2_556 ?
O11 Zn1 O5 85.75(6) 2_656 2_556 ?
O11 Zn1 O5 94.25(6) 1_455 2_556 ?
O5 Zn1 O5 180.00(9) . 2_556 ?
O1 Zn1 Zn2 42.14(5) 2_556 2_556 ?
O1 Zn1 Zn2 137.86(5) . 2_556 ?
O11 Zn1 Zn2 137.94(5) 2_656 2_556 ?
O11 Zn1 Zn2 42.06(5) 1_455 2_556 ?
O5 Zn1 Zn2 84.05(4) . 2_556 ?
O5 Zn1 Zn2 95.95(4) 2_556 2_556 ?
O1 Zn1 Zn2 137.86(5) 2_556 . ?
O1 Zn1 Zn2 42.14(5) . . ?
O11 Zn1 Zn2 42.06(5) 2_656 . ?
O11 Zn1 Zn2 137.94(5) 1_455 . ?
O5 Zn1 Zn2 95.95(4) . . ?
O5 Zn1 Zn2 84.05(4) 2_556 . ?
Zn2 Zn1 Zn2 180.0 2_556 . ?
O1 Zn3 O4 116.10(7) . . ?
O1 Zn3 O3 104.46(7) . . ?
O4 Zn3 O3 117.02(7) . . ?
O1 Zn3 O14 113.57(7) . 2_666 ?
O4 Zn3 O14 107.90(7) . 2_666 ?
O3 Zn3 O14 96.25(7) . 2_666 ?
O11 Zn4 O7 116.93(7) . . ?
O11 Zn4 O12 121.87(7) . . ?
O7 Zn4 O12 110.92(7) . . ?
O11 Zn4 O10 100.44(7) . 1_656 ?
O7 Zn4 O10 104.76(7) . 1_656 ?
O12 Zn4 O10 97.32(7) . 1_656 ?
Zn3 O1 Zn1 118.08(8) . . ?
Zn3 O1 Zn2 107.21(7) . . ?
Zn1 O1 Zn2 97.93(7) . . ?
Zn3 O1 H1A 109.7(19) . . ?
Zn1 O1 H1A 107.7(19) . . ?
Zn2 O1 H1A 116.1(19) . . ?
Zn4 O11 Zn1 132.41(8) . 1_655 ?
Zn4 O11 Zn2 104.77(7) . 2_656 ?
Zn1 O11 Zn2 97.05(7) 1_655 2_656 ?
Zn4 O11 H11A 103.2(19) . . ?
Zn1 O11 H11A 103.1(19) 1_655 . ?
Zn2 O11 H11A 117.7(19) 2_656 . ?
C9 O4 Zn3 119.63(15) . . ?
C1 O3 Zn3 125.55(16) . . ?
C9 O5 Zn1 143.25(16) . . ?
C1 O2 Zn2 134.37(15) . . ?
C17 O12 Zn4 109.53(15) . . ?
C8 O10 Zn4 123.99(16) . 1_454 ?
C16 O8 Zn2 145.51(17) . 2_656 ?
C24 O14 Zn3 119.92(16) . 2_666 ?
C8 O9 Zn2 135.01(16) . 2 ?
C16 O7 Zn4 115.58(15) . . ?
C25 N1 C26 120.2(3) . . ?
C25 N1 C27 120.5(2) . . ?
C26 N1 C27 119.4(2) . . ?
O13 C17 O12 123.8(2) . . ?
O13 C17 C18 119.6(2) . . ?
O12 C17 C18 116.6(2) . . ?
O2 C1 O3 127.1(2) . . ?
O2 C1 C2 116.1(2) . . ?
O3 C1 C2 116.7(2) . . ?
O15 C24 O14 123.9(2) . . ?
O15 C24 C22 119.9(2) . . ?
O14 C24 C22 116.1(2) . . ?
O9 C8 O10 126.5(2) . . ?
O9 C8 C4 116.5(2) . . ?
O10 C8 C4 117.0(2) . . ?
C23 C22 C21 119.4(2) . . ?
C23 C22 C24 121.0(2) . . ?
C21 C22 C24 119.6(2) . . ?
C23 C18 C19 119.8(2) . . ?
C23 C18 C17 121.3(2) . . ?
C19 C18 C17 118.8(2) . . ?
C18 C23 C22 120.4(2) . . ?
C18 C23 H23 119.8 . . ?
C22 C23 H23 119.8 . . ?
C3 C4 C5 119.6(2) . . ?
C3 C4 C8 118.6(2) . . ?
C5 C4 C8 121.8(2) . . ?
C4 C3 C2 120.4(2) . . ?
C4 C3 H3 119.8 . . ?
C2 C3 H3 119.8 . . ?
C7 C2 C3 119.6(2) . . ?
C7 C2 C1 121.6(2) . . ?
C3 C2 C1 118.8(2) . . ?
C20 C19 C18 119.8(2) . . ?
C20 C19 H19 120.1 . . ?
C18 C19 H19 120.1 . . ?
C6 C7 C2 120.2(2) . . ?
C6 C7 H7 119.9 . . ?
C2 C7 H7 119.9 . . ?
O5 C9 O4 125.8(2) . . ?
O5 C9 C10 118.4(2) . . ?
O4 C9 C10 115.8(2) . . ?
C6 C5 C4 120.0(2) . . ?
C6 C5 H5 120.0 . . ?
C4 C5 H5 120.0 . . ?
C15 C10 C11 119.9(2) . . ?
C15 C10 C9 120.1(2) . . ?
C11 C10 C9 120.0(2) . . ?
C20 C21 C22 120.2(2) . . ?
C20 C21 H21 119.9 . . ?
C22 C21 H21 119.9 . . ?
C7 C6 C5 120.0(2) . . ?
C7 C6 H6 120.0 . . ?
C5 C6 H6 120.0 . . ?
C14 C15 C10 120.3(2) . . ?
C14 C15 H15 119.9 . . ?
C10 C15 H15 119.9 . . ?
O8 C16 O7 124.6(2) . . ?
O8 C16 C14 118.0(2) . . ?
O7 C16 C14 117.4(2) . . ?
C30 C29 C28 115.6(3) . . ?
C30 C29 C31 122.5(2) . . ?
C28 C29 C31 121.8(2) . . ?
C21 C20 C19 120.2(2) . . ?
C21 C20 H20 119.9 . . ?
C19 C20 H20 119.9 . . ?
N1 C26 C28 121.0(3) . . ?
N1 C26 H26 119.5 . . ?
C28 C26 H26 119.5 . . ?
C15 C14 C13 119.6(2) . . ?
C15 C14 C16 120.8(2) . . ?
C13 C14 C16 119.5(2) . . ?
C36 C31 C32 115.7(3) . . ?
C36 C31 C29 121.4(3) . . ?
C32 C31 C29 122.8(3) . . ?
C26 C28 C29 121.2(3) . . ?
C26 C28 H28 119.4 . . ?
C29 C28 H28 119.4 . . ?
C12 C11 C10 119.5(2) . . ?
C12 C11 H11 120.2 . . ?
C10 C11 H11 120.2 . . ?
C35 C34 C33 115.5(3) . . ?
C35 C34 C34 122.2(3) . 2_667 ?
C33 C34 C34 122.3(3) . 2_667 ?
C12 C13 C14 120.1(2) . . ?
C12 C13 H13 120.0 . . ?
C14 C13 H13 120.0 . . ?
C13 C12 C11 120.6(2) . . ?
C13 C12 H12 119.7 . . ?
C11 C12 H12 119.7 . . ?
C25 C30 C29 121.5(3) . . ?
C25 C30 H30 119.3 . . ?
C29 C30 H30 119.3 . . ?
N1 C25 C30 120.5(3) . . ?
N1 C25 H25 119.8 . . ?
C30 C25 H25 119.8 . . ?
N1 C27 H27A 109.5 . . ?
N1 C27 H27B 109.5 . . ?
H27A C27 H27B 109.5 . . ?
N1 C27 H27C 109.5 . . ?
H27A C27 H27C 109.5 . . ?
H27B C27 H27C 109.5 . . ?
C34 C35 C36 123.0(3) . . ?
C34 C35 H35 118.5 . . ?
C36 C35 H35 118.5 . . ?
C35 C36 C31 121.7(3) . . ?
C35 C36 H36 119.1 . . ?
C31 C36 H36 119.1 . . ?
C31 C32 C33 122.0(3) . . ?
C31 C32 H32 119.0 . . ?
C33 C32 H32 119.0 . . ?
C34 C33 C32 122.0(3) . . ?
C34 C33 H33 119.0 . . ?
C32 C33 H33 119.0 . . ?

loop_
_geom_bond_atom_site_label_1
_geom_bond_atom_site_label_2
_geom_bond_distance
_geom_bond_site_symmetry_2
_geom_bond_publ_flag
Zn2 O2 2.0354(17) . ?
Zn2 O9 2.0465(17) 2 ?
Zn2 O11 2.1057(16) 2_656 ?
Zn2 O1 2.1134(16) . ?
Zn2 O6 2.1218(17) . ?
Zn2 O8 2.1321(17) 2_656 ?
Zn2 Zn1 3.1196(4) . ?
Zn1 O1 2.0214(16) 2_556 ?
Zn1 O1 2.0215(16) . ?
Zn1 O11 2.0577(16) 2_656 ?
Zn1 O11 2.0577(16) 1_455 ?
Zn1 O5 2.2669(16) . ?
Zn1 O5 2.2669(16) 2_556 ?
Zn1 Zn2 3.1195(4) 2_556 ?
Zn3 O1 1.9406(16) . ?
Zn3 O4 1.9552(16) . ?
Zn3 O3 1.9672(17) . ?
Zn3 O14 1.9803(17) 2_666 ?
Zn4 O11 1.9362(16) . ?
Zn4 O7 1.9659(17) . ?
Zn4 O12 1.9663(17) . ?
Zn4 O10 2.0144(17) 1_656 ?
O1 H1A 0.848(10) . ?
O11 Zn1 2.0577(16) 1_655 ?
O11 Zn2 2.1057(16) 2_656 ?
O11 H11A 0.846(10) . ?
O4 C9 1.272(3) . ?
O3 C1 1.267(3) . ?
O5 C9 1.254(3) . ?
O2 C1 1.258(3) . ?
O12 C17 1.285(3) . ?
O15 C24 1.253(3) . ?
O10 C8 1.268(3) . ?
O10 Zn4 2.0143(17) 1_454 ?
O8 C16 1.247(3) . ?
O8 Zn2 2.1321(17) 2_656 ?
O14 C24 1.280(3) . ?
O14 Zn3 1.9803(17) 2_666 ?
O13 C17 1.240(3) . ?
O9 C8 1.254(3) . ?
O9 Zn2 2.0465(17) 2 ?
O7 C16 1.279(3) . ?
N1 C25 1.343(4) . ?
N1 C26 1.352(4) . ?
N1 C27 1.483(4) . ?
C17 C18 1.502(3) . ?
C1 C2 1.499(3) . ?
C24 C22 1.496(3) . ?
C8 C4 1.503(3) . ?
C22 C23 1.395(3) . ?
C22 C21 1.395(3) . ?
C18 C23 1.393(3) . ?
C18 C19 1.395(3) . ?
C23 H23 0.9500 . ?
C4 C3 1.388(3) . ?
C4 C5 1.398(3) . ?
C3 C2 1.398(3) . ?
C3 H3 0.9500 . ?
C2 C7 1.392(3) . ?
C19 C20 1.393(4) . ?
C19 H19 0.9500 . ?
C7 C6 1.388(3) . ?
C7 H7 0.9500 . ?
C9 C10 1.509(3) . ?
C5 C6 1.394(3) . ?
C5 H5 0.9500 . ?
C10 C15 1.396(3) . ?
C10 C11 1.397(3) . ?
C21 C20 1.390(4) . ?
C21 H21 0.9500 . ?
C6 H6 0.9500 . ?
C15 C14 1.393(3) . ?
C15 H15 0.9500 . ?
C16 C14 1.501(3) . ?
C29 C30 1.402(4) . ?
C29 C28 1.404(4) . ?
C29 C31 1.474(4) . ?
C20 H20 0.9500 . ?
C26 C28 1.366(4) . ?
C26 H26 0.9500 . ?
C14 C13 1.395(3) . ?
C31 C36 1.376(4) . ?
C31 C32 1.376(4) . ?
C28 H28 0.9500 . ?
C11 C12 1.392(3) . ?
C11 H11 0.9500 . ?
C34 C35 1.369(4) . ?
C34 C33 1.371(4) . ?
C34 C34 1.484(6) 2_667 ?
C13 C12 1.386(3) . ?
C13 H13 0.9500 . ?
C12 H12 0.9500 . ?
C30 C25 1.377(4) . ?
C30 H30 0.9500 . ?
C25 H25 0.9500 . ?
C27 H27A 0.9800 . ?
C27 H27B 0.9800 . ?
C27 H27C 0.9800 . ?
C35 C36 1.371(5) . ?
C35 H35 0.9500 . ?
C36 H36 0.9500 . ?
C32 C33 1.383(5) . ?
C32 H32 0.9500 . ?
C33 H33 0.9500 . ?
